data_7713192
loop_
_publ_author_name
'Morrison, Gregory'
'Masachchi, Lakshani W.'
'Tisdale, Hunter B.'
'Chang, Tieyan'
'Jones, Virginia G.'
'Zamorano, K. Pilar'
'Breton, Logan S.'
'Smith, Mark D.'
'Chen, Yu-Sheng'
'Zur Loye, Hans-Conrad'

_publ_section_title
;
 Polymorphism in A3MF6 (A = Rb, Cs; M = Al, Ga) Grown using Mixed Halide
 Fluxes
;
_journal_name_full 'Dalton Transactions'
_journal_paper_doi 10.1039/D3DT00352C
_journal_year 2023
_chemical_formula_sum 'Al Cs3 F6'
_chemical_formula_weight 539.71
_space_group_crystal_system cubic
_space_group_IT_number 225
_space_group_name_Hall '-F 4 2 3'
_space_group_name_H-M_alt 'F m -3 m'
_audit_creation_method SHELXL-2018/3
_audit_update_record
;
2022-07-28 deposited with the CCDC.	2023-05-19 downloaded from the CCDC.
;
_cell_angle_alpha 90
_cell_angle_beta 90
_cell_angle_gamma 90
_cell_formula_units_Z 4
_cell_length_a 9.3433(3)
_cell_length_b 9.3433(3)
_cell_length_c 9.3433(3)
_cell_measurement_reflns_used 2231
_cell_measurement_temperature 623(2)
_cell_measurement_theta_max 16.2454
_cell_measurement_theta_min 2.5352
_cell_volume 815.64(5)
_computing_cell_refinement 'Bruker APEX3 v2019.11-0 (Bruker, 2019)'
_computing_data_collection 'SAINT v8.40B (Bruker, 2013)'
_computing_structure_refinement 'SHELXL-2018/3 (Sheldrick, 2018)'
_computing_structure_solution 'SHELXT 2018/2 (Sheldrick, 2018)'
_diffrn_ambient_temperature 623(2)
_diffrn_measured_fraction_theta_full 1.000
_diffrn_measured_fraction_theta_max 1.000
_diffrn_measurement_device_type 'Huber 3-circle with Pilatus3X 1M'
_diffrn_radiation_type synchrotron
_diffrn_radiation_wavelength 0.41328
_diffrn_reflns_av_R_equivalents 0.1004
_diffrn_reflns_av_unetI/netI 0.0146
_diffrn_reflns_Laue_measured_fraction_full 1.000
_diffrn_reflns_Laue_measured_fraction_max 1.000
_diffrn_reflns_limit_h_max 15
_diffrn_reflns_limit_h_min -15
_diffrn_reflns_limit_k_max 15
_diffrn_reflns_limit_k_min -14
_diffrn_reflns_limit_l_max 15
_diffrn_reflns_limit_l_min -15
_diffrn_reflns_number 11945
_diffrn_reflns_point_group_measured_fraction_full 1.000
_diffrn_reflns_point_group_measured_fraction_max 1.000
_diffrn_reflns_theta_full 14.357
_diffrn_reflns_theta_max 19.862
_diffrn_reflns_theta_min 2.195
_diffrn_source synchrotron
_exptl_absorpt_coefficient_mu 3.106
_exptl_absorpt_correction_T_max 0.9531
_exptl_absorpt_correction_T_min 0.8304
_exptl_absorpt_correction_type multi-scan
_exptl_absorpt_process_details
'SADABS 2016/2: Krause, L., Herbst-Irmer, R., Sheldrick G.M. & Stalke D. (2015). J. Appl. Cryst.'
_exptl_crystal_colour colorless
_exptl_crystal_density_diffrn 4.395
_exptl_crystal_description polyhedron
_exptl_crystal_F_000 928
_exptl_crystal_size_max 0.02
_exptl_crystal_size_mid 0.02
_exptl_crystal_size_min 0.01
_refine_diff_density_max 1.758
_refine_diff_density_min -1.332
_refine_diff_density_rms 0.199
_refine_ls_extinction_method none
_refine_ls_goodness_of_fit_ref 1.148
_refine_ls_hydrogen_treatment undef
_refine_ls_matrix_type full
_refine_ls_number_parameters 7
_refine_ls_number_reflns 131
_refine_ls_number_restraints 0
_refine_ls_restrained_S_all 1.148
_refine_ls_R_factor_all 0.0679
_refine_ls_R_factor_gt 0.0527
_refine_ls_shift/su_max 0.000
_refine_ls_shift/su_mean 0.000
_refine_ls_structure_factor_coef Fsqd
_refine_ls_weighting_details 'w=1/[\s^2^(Fo^2^)+(0.0508P)^2^+28.6465P] where P=(Fo^2^+2Fc^2^)/3'
_refine_ls_weighting_scheme calc
_refine_ls_wR_factor_gt 0.1489
_refine_ls_wR_factor_ref 0.1579
_reflns_Friedel_coverage 0.000
_reflns_number_gt 88
_reflns_number_total 131
_reflns_threshold_expression 'I > 2\s(I)'
_cod_data_source_file d3dt00352c2.cif
_cod_data_source_block Cs3AlF6_HT
_cod_original_cell_volume 815.64(8)
_cod_database_code 7713192
_shelx_shelxl_version_number 2018/3
_shelx_space_group_comment
;
The symmetry employed for this shelxl refinement is uniquely defined
by the following loop, which should always be used as a source of
symmetry information in preference to the above space-group names.
They are only intended as comments.
;

loop_
_space_group_symop_operation_xyz
'x, y, z'
'-x, -y, z'
'-x, y, -z'
'x, -y, -z'
'z, x, y'
'z, -x, -y'
'-z, -x, y'
'-z, x, -y'
'y, z, x'
'-y, z, -x'
'y, -z, -x'
'-y, -z, x'
'y, x, -z'
'-y, -x, -z'
'y, -x, z'
'-y, x, z'
'x, z, -y'
'-x, z, y'
'-x, -z, -y'
'x, -z, y'
'z, y, -x'
'z, -y, x'
'-z, y, x'
'-z, -y, -x'
'x, y+1/2, z+1/2'
'-x, -y+1/2, z+1/2'
'-x, y+1/2, -z+1/2'
'x, -y+1/2, -z+1/2'
'z, x+1/2, y+1/2'
'z, -x+1/2, -y+1/2'
'-z, -x+1/2, y+1/2'
'-z, x+1/2, -y+1/2'
'y, z+1/2, x+1/2'
'-y, z+1/2, -x+1/2'
'y, -z+1/2, -x+1/2'
'-y, -z+1/2, x+1/2'
'y, x+1/2, -z+1/2'
'-y, -x+1/2, -z+1/2'
'y, -x+1/2, z+1/2'
'-y, x+1/2, z+1/2'
'x, z+1/2, -y+1/2'
'-x, z+1/2, y+1/2'
'-x, -z+1/2, -y+1/2'
'x, -z+1/2, y+1/2'
'z, y+1/2, -x+1/2'
'z, -y+1/2, x+1/2'
'-z, y+1/2, x+1/2'
'-z, -y+1/2, -x+1/2'
'x+1/2, y, z+1/2'
'-x+1/2, -y, z+1/2'
'-x+1/2, y, -z+1/2'
'x+1/2, -y, -z+1/2'
'z+1/2, x, y+1/2'
'z+1/2, -x, -y+1/2'
'-z+1/2, -x, y+1/2'
'-z+1/2, x, -y+1/2'
'y+1/2, z, x+1/2'
'-y+1/2, z, -x+1/2'
'y+1/2, -z, -x+1/2'
'-y+1/2, -z, x+1/2'
'y+1/2, x, -z+1/2'
'-y+1/2, -x, -z+1/2'
'y+1/2, -x, z+1/2'
'-y+1/2, x, z+1/2'
'x+1/2, z, -y+1/2'
'-x+1/2, z, y+1/2'
'-x+1/2, -z, -y+1/2'
'x+1/2, -z, y+1/2'
'z+1/2, y, -x+1/2'
'z+1/2, -y, x+1/2'
'-z+1/2, y, x+1/2'
'-z+1/2, -y, -x+1/2'
'x+1/2, y+1/2, z'
'-x+1/2, -y+1/2, z'
'-x+1/2, y+1/2, -z'
'x+1/2, -y+1/2, -z'
'z+1/2, x+1/2, y'
'z+1/2, -x+1/2, -y'
'-z+1/2, -x+1/2, y'
'-z+1/2, x+1/2, -y'
'y+1/2, z+1/2, x'
'-y+1/2, z+1/2, -x'
'y+1/2, -z+1/2, -x'
'-y+1/2, -z+1/2, x'
'y+1/2, x+1/2, -z'
'-y+1/2, -x+1/2, -z'
'y+1/2, -x+1/2, z'
'-y+1/2, x+1/2, z'
'x+1/2, z+1/2, -y'
'-x+1/2, z+1/2, y'
'-x+1/2, -z+1/2, -y'
'x+1/2, -z+1/2, y'
'z+1/2, y+1/2, -x'
'z+1/2, -y+1/2, x'
'-z+1/2, y+1/2, x'
'-z+1/2, -y+1/2, -x'
'-x, -y, -z'
'x, y, -z'
'x, -y, z'
'-x, y, z'
'-z, -x, -y'
'-z, x, y'
'z, x, -y'
'z, -x, y'
'-y, -z, -x'
'y, -z, x'
'-y, z, x'
'y, z, -x'
'-y, -x, z'
'y, x, z'
'-y, x, -z'
'y, -x, -z'
'-x, -z, y'
'x, -z, -y'
'x, z, y'
'-x, z, -y'
'-z, -y, x'
'-z, y, -x'
'z, -y, -x'
'z, y, x'
'-x, -y+1/2, -z+1/2'
'x, y+1/2, -z+1/2'
'x, -y+1/2, z+1/2'
'-x, y+1/2, z+1/2'
'-z, -x+1/2, -y+1/2'
'-z, x+1/2, y+1/2'
'z, x+1/2, -y+1/2'
'z, -x+1/2, y+1/2'
'-y, -z+1/2, -x+1/2'
'y, -z+1/2, x+1/2'
'-y, z+1/2, x+1/2'
'y, z+1/2, -x+1/2'
'-y, -x+1/2, z+1/2'
'y, x+1/2, z+1/2'
'-y, x+1/2, -z+1/2'
'y, -x+1/2, -z+1/2'
'-x, -z+1/2, y+1/2'
'x, -z+1/2, -y+1/2'
'x, z+1/2, y+1/2'
'-x, z+1/2, -y+1/2'
'-z, -y+1/2, x+1/2'
'-z, y+1/2, -x+1/2'
'z, -y+1/2, -x+1/2'
'z, y+1/2, x+1/2'
'-x+1/2, -y, -z+1/2'
'x+1/2, y, -z+1/2'
'x+1/2, -y, z+1/2'
'-x+1/2, y, z+1/2'
'-z+1/2, -x, -y+1/2'
'-z+1/2, x, y+1/2'
'z+1/2, x, -y+1/2'
'z+1/2, -x, y+1/2'
'-y+1/2, -z, -x+1/2'
'y+1/2, -z, x+1/2'
'-y+1/2, z, x+1/2'
'y+1/2, z, -x+1/2'
'-y+1/2, -x, z+1/2'
'y+1/2, x, z+1/2'
'-y+1/2, x, -z+1/2'
'y+1/2, -x, -z+1/2'
'-x+1/2, -z, y+1/2'
'x+1/2, -z, -y+1/2'
'x+1/2, z, y+1/2'
'-x+1/2, z, -y+1/2'
'-z+1/2, -y, x+1/2'
'-z+1/2, y, -x+1/2'
'z+1/2, -y, -x+1/2'
'z+1/2, y, x+1/2'
'-x+1/2, -y+1/2, -z'
'x+1/2, y+1/2, -z'
'x+1/2, -y+1/2, z'
'-x+1/2, y+1/2, z'
'-z+1/2, -x+1/2, -y'
'-z+1/2, x+1/2, y'
'z+1/2, x+1/2, -y'
'z+1/2, -x+1/2, y'
'-y+1/2, -z+1/2, -x'
'y+1/2, -z+1/2, x'
'-y+1/2, z+1/2, x'
'y+1/2, z+1/2, -x'
'-y+1/2, -x+1/2, z'
'y+1/2, x+1/2, z'
'-y+1/2, x+1/2, -z'
'y+1/2, -x+1/2, -z'
'-x+1/2, -z+1/2, y'
'x+1/2, -z+1/2, -y'
'x+1/2, z+1/2, y'
'-x+1/2, z+1/2, -y'
'-z+1/2, -y+1/2, x'
'-z+1/2, y+1/2, -x'
'z+1/2, -y+1/2, -x'
'z+1/2, y+1/2, x'

loop_
_atom_site_label
_atom_site_type_symbol
_atom_site_fract_x
_atom_site_fract_y
_atom_site_fract_z
_atom_site_U_iso_or_equiv
_atom_site_adp_type
_atom_site_occupancy
_atom_site_site_symmetry_order
_atom_site_calc_flag
_atom_site_refinement_flags_posn
_atom_site_refinement_flags_adp
_atom_site_refinement_flags_occupancy
_atom_site_disorder_assembly
_atom_site_disorder_group
Cs01 Cs 0.250000 0.250000 0.250000 0.0667(9) Uani 1 24 d S T P . .
Cs02 Cs 0.500000 0.000000 0.500000 0.0662(10) Uani 1 48 d S T P . .
Al03 Al 0.500000 0.500000 0.500000 0.0271(17) Uani 1 48 d S T P . .
F004 F 0.500000 0.3076(12) 0.500000 0.086(4) Uani 1 8 d S T P . .

loop_
_atom_site_aniso_label
_atom_site_aniso_U_11
_atom_site_aniso_U_22
_atom_site_aniso_U_33
_atom_site_aniso_U_23
_atom_site_aniso_U_13
_atom_site_aniso_U_12
Cs01 0.0667(9) 0.0667(9) 0.0667(9) 0.000 0.000 0.000
Cs02 0.0662(10) 0.0662(10) 0.0662(10) 0.000 0.000 0.000
Al03 0.0271(17) 0.0271(17) 0.0271(17) 0.000 0.000 0.000
F004 0.110(6) 0.038(6) 0.110(6) 0.000 0.000 0.000

loop_
_atom_type_symbol
_atom_type_description
_atom_type_scat_dispersion_real
_atom_type_scat_dispersion_imag
_atom_type_scat_source
F F -0.0002 0.0031 'International Tables Vol C Tables 4.2.6.8 and 6.1.1.4'
Al Al 0.0115 0.0165 'International Tables Vol C Tables 4.2.6.8 and 6.1.1.4'
Cs Cs -1.7794 0.8050 'International Tables Vol C Tables 4.2.6.8 and 6.1.1.4'

loop_
_geom_angle_atom_site_label_1
_geom_angle_atom_site_label_2
_geom_angle_atom_site_label_3
_geom_angle
_geom_angle_site_symmetry_1
_geom_angle_site_symmetry_3
_geom_angle_publ_flag
F004 Cs01 F004 44.6(3) . 5 ?
F004 Cs01 F004 44.6(3) . 9 ?
F004 Cs01 F004 44.6(3) 5 9 ?
F004 Cs01 F004 119.15(3) . 77_445 ?
F004 Cs01 F004 161.5(4) 5 77_445 ?
F004 Cs01 F004 119.15(3) 9 77_445 ?
F004 Cs01 F004 119.15(3) . 33_544 ?
F004 Cs01 F004 119.15(3) 5 33_544 ?
F004 Cs01 F004 161.5(4) 9 33_544 ?
F004 Cs01 F004 74.8(3) 77_445 33_544 ?
F004 Cs01 F004 161.5(4) . 49_454 ?
F004 Cs01 F004 119.15(3) 5 49_454 ?
F004 Cs01 F004 119.15(3) 9 49_454 ?
F004 Cs01 F004 74.8(3) 77_445 49_454 ?
F004 Cs01 F004 74.8(3) 33_544 49_454 ?
F004 Cs01 F004 74.8(3) . 177_556 ?
F004 Cs01 F004 119.15(3) 5 177_556 ?
F004 Cs01 F004 91.48(6) 9 177_556 ?
F004 Cs01 F004 44.6(3) 77_445 177_556 ?
F004 Cs01 F004 91.48(6) 33_544 177_556 ?
F004 Cs01 F004 119.15(3) 49_454 177_556 ?
F004 Cs01 F004 119.15(3) . 153_565 ?
F004 Cs01 F004 74.8(3) 5 153_565 ?
F004 Cs01 F004 91.48(6) 9 153_565 ?
F004 Cs01 F004 119.15(3) 77_445 153_565 ?
F004 Cs01 F004 91.48(6) 33_544 153_565 ?
F004 Cs01 F004 44.6(3) 49_454 153_565 ?
F004 Cs01 F004 161.5(4) 177_556 153_565 ?
F004 Cs01 F004 119.15(3) . 149_565 ?
F004 Cs01 F004 91.48(6) 5 149_565 ?
F004 Cs01 F004 74.8(3) 9 149_565 ?
F004 Cs01 F004 91.48(6) 77_445 149_565 ?
F004 Cs01 F004 119.15(3) 33_544 149_565 ?
F004 Cs01 F004 44.6(3) 49_454 149_565 ?
F004 Cs01 F004 119.15(3) 177_556 149_565 ?
F004 Cs01 F004 44.6(3) 153_565 149_565 ?
F004 Cs01 F004 74.8(3) . 125_655 ?
F004 Cs01 F004 91.48(6) 5 125_655 ?
F004 Cs01 F004 119.15(3) 9 125_655 ?
F004 Cs01 F004 91.48(6) 77_445 125_655 ?
F004 Cs01 F004 44.6(3) 33_544 125_655 ?
F004 Cs01 F004 119.15(3) 49_454 125_655 ?
F004 Cs01 F004 74.8(3) 177_556 125_655 ?
F004 Cs01 F004 119.15(3) 153_565 125_655 ?
F004 Cs01 F004 161.5(4) 149_565 125_655 ?
F004 Cs01 F004 91.48(6) . 169_556 ?
F004 Cs01 F004 119.15(3) 5 169_556 ?
F004 Cs01 F004 74.8(3) 9 169_556 ?
F004 Cs01 F004 44.6(3) 77_445 169_556 ?
F004 Cs01 F004 119.15(3) 33_544 169_556 ?
F004 Cs01 F004 91.48(6) 49_454 169_556 ?
F004 Cs01 F004 44.6(3) 177_556 169_556 ?
F004 Cs01 F004 119.15(3) 153_565 169_556 ?
F004 Cs01 F004 74.8(3) 149_565 169_556 ?
F004 Cs01 F004 119.15(3) 125_655 169_556 ?
F004 Cs01 F004 91.48(6) . 121_655 ?
F004 Cs01 F004 74.8(3) 5 121_655 ?
F004 Cs01 F004 119.15(3) 9 121_655 ?
F004 Cs01 F004 119.15(3) 77_445 121_655 ?
F004 Cs01 F004 44.6(3) 33_544 121_655 ?
F004 Cs01 F004 91.48(6) 49_454 121_655 ?
F004 Cs01 F004 119.15(3) 177_556 121_655 ?
F004 Cs01 F004 74.8(3) 153_565 121_655 ?
F004 Cs01 F004 119.15(3) 149_565 121_655 ?
F004 Cs01 F004 44.6(3) 125_655 121_655 ?
F004 Cs01 F004 161.5(4) 169_556 121_655 ?
F004 Cs02 F004 90.0 . 177_556 ?
F004 Cs02 F004 90.000(1) . 81_545 ?
F004 Cs02 F004 180.0 177_556 81_545 ?
F004 Cs02 F004 90.0 . 125_655 ?
F004 Cs02 F004 90.000(1) 177_556 125_655 ?
F004 Cs02 F004 90.0 81_545 125_655 ?
F004 Cs02 F004 90.0 . 29_545 ?
F004 Cs02 F004 90.000(1) 177_556 29_545 ?
F004 Cs02 F004 90.0 81_545 29_545 ?
F004 Cs02 F004 180.0 125_655 29_545 ?
F004 Cs02 F004 180.0 . 97_656 ?
F004 Cs02 F004 90.000(1) 177_556 97_656 ?
F004 Cs02 F004 90.0 81_545 97_656 ?
F004 Cs02 F004 90.000(1) 125_655 97_656 ?
F004 Cs02 F004 90.0 29_545 97_656 ?
F004 Cs02 Cs01 54.7 . 49 ?
F004 Cs02 Cs01 125.264(1) 177_556 49 ?
F004 Cs02 Cs01 54.7 81_545 49 ?
F004 Cs02 Cs01 125.3 125_655 49 ?
F004 Cs02 Cs01 54.736(1) 29_545 49 ?
F004 Cs02 Cs01 125.3 97_656 49 ?
F004 Cs02 Cs01 125.3 . 145 ?
F004 Cs02 Cs01 54.736(1) 177_556 145 ?
F004 Cs02 Cs01 125.3 81_545 145 ?
F004 Cs02 Cs01 54.7 125_655 145 ?
F004 Cs02 Cs01 125.264(1) 29_545 145 ?
F004 Cs02 Cs01 54.7 97_656 145 ?
Cs01 Cs02 Cs01 180.0 49 145 ?
F004 Cs02 Cs01 125.3 . 25_545 ?
F004 Cs02 Cs01 54.7 177_556 25_545 ?
F004 Cs02 Cs01 125.3 81_545 25_545 ?
F004 Cs02 Cs01 125.3 125_655 25_545 ?
F004 Cs02 Cs01 54.736(1) 29_545 25_545 ?
F004 Cs02 Cs01 54.7 97_656 25_545 ?
Cs01 Cs02 Cs01 109.5 49 25_545 ?
Cs01 Cs02 Cs01 70.5 145 25_545 ?
F004 Cs02 Cs01 54.7 . 121_655 ?
F004 Cs02 Cs01 125.3 177_556 121_655 ?
F004 Cs02 Cs01 54.7 81_545 121_655 ?
F004 Cs02 Cs01 54.7 125_655 121_655 ?
F004 Cs02 Cs01 125.264(1) 29_545 121_655 ?
F004 Cs02 Cs01 125.3 97_656 121_655 ?
Cs01 Cs02 Cs01 70.5 49 121_655 ?
Cs01 Cs02 Cs01 109.5 145 121_655 ?
Cs01 Cs02 Cs01 180.0 25_545 121_655 ?
F004 Cs02 Cs01 54.7 . . ?
F004 Cs02 Cs01 54.7 177_556 . ?
F004 Cs02 Cs01 125.3 81_545 . ?
F004 Cs02 Cs01 54.7 125_655 . ?
F004 Cs02 Cs01 125.3 29_545 . ?
F004 Cs02 Cs01 125.3 97_656 . ?
Cs01 Cs02 Cs01 109.5 49 . ?
Cs01 Cs02 Cs01 70.5 145 . ?
Cs01 Cs02 Cs01 109.5 25_545 . ?
Cs01 Cs02 Cs01 70.5 121_655 . ?
F004 Cs02 Cs01 125.264(1) . 73_545 ?
F004 Cs02 Cs01 125.264(1) 177_556 73_545 ?
F004 Cs02 Cs01 54.7 81_545 73_545 ?
F004 Cs02 Cs01 54.7 125_655 73_545 ?
F004 Cs02 Cs01 125.3 29_545 73_545 ?
F004 Cs02 Cs01 54.7 97_656 73_545 ?
Cs01 Cs02 Cs01 109.471(1) 49 73_545 ?
Cs01 Cs02 Cs01 70.5 145 73_545 ?
Cs01 Cs02 Cs01 109.5 25_545 73_545 ?
Cs01 Cs02 Cs01 70.5 121_655 73_545 ?
Cs01 Cs02 Cs01 109.5 . 73_545 ?
F004 Al03 F004 180.0 105_666 9 ?
F004 Al03 F004 90.000(1) 105_666 101_666 ?
F004 Al03 F004 90.000(1) 9 101_666 ?
F004 Al03 F004 90.000(1) 105_666 5 ?
F004 Al03 F004 90.000(1) 9 5 ?
F004 Al03 F004 180.0 101_666 5 ?
F004 Al03 F004 90.000(2) 105_666 97_666 ?
F004 Al03 F004 90.000(1) 9 97_666 ?
F004 Al03 F004 90.000(1) 101_666 97_666 ?
F004 Al03 F004 90.0 5 97_666 ?
F004 Al03 F004 90.000(1) 105_666 . ?
F004 Al03 F004 90.000(2) 9 . ?
F004 Al03 F004 90.0 101_666 . ?
F004 Al03 F004 90.000(1) 5 . ?
F004 Al03 F004 180.0 97_666 . ?
F004 Al03 Cs01 125.3 105_666 . ?
F004 Al03 Cs01 54.736(1) 9 . ?
F004 Al03 Cs01 125.264(1) 101_666 . ?
F004 Al03 Cs01 54.736(1) 5 . ?
F004 Al03 Cs01 125.264(1) 97_666 . ?
F004 Al03 Cs01 54.736(1) . . ?
F004 Al03 Cs01 54.7 105_666 97_666 ?
F004 Al03 Cs01 125.264(1) 9 97_666 ?
F004 Al03 Cs01 54.736(1) 101_666 97_666 ?
F004 Al03 Cs01 125.264(1) 5 97_666 ?
F004 Al03 Cs01 54.736(1) 97_666 97_666 ?
F004 Al03 Cs01 125.264(1) . 97_666 ?
Cs01 Al03 Cs01 180.0 . 97_666 ?
F004 Al03 Cs01 54.7 105_666 73 ?
F004 Al03 Cs01 125.264(1) 9 73 ?
F004 Al03 Cs01 125.264(1) 101_666 73 ?
F004 Al03 Cs01 54.736(1) 5 73 ?
F004 Al03 Cs01 54.736(1) 97_666 73 ?
F004 Al03 Cs01 125.264(1) . 73 ?
Cs01 Al03 Cs01 109.5 . 73 ?
Cs01 Al03 Cs01 70.5 97_666 73 ?
F004 Al03 Cs01 125.3 105_666 169_556 ?
F004 Al03 Cs01 54.736(1) 9 169_556 ?
F004 Al03 Cs01 54.736(1) 101_666 169_556 ?
F004 Al03 Cs01 125.264(1) 5 169_556 ?
F004 Al03 Cs01 125.264(1) 97_666 169_556 ?
F004 Al03 Cs01 54.736(1) . 169_556 ?
Cs01 Al03 Cs01 70.5 . 169_556 ?
Cs01 Al03 Cs01 109.5 97_666 169_556 ?
Cs01 Al03 Cs01 180.0 73 169_556 ?
F004 Al03 Cs01 54.7 105_666 121_655 ?
F004 Al03 Cs01 125.264(1) 9 121_655 ?
F004 Al03 Cs01 125.264(1) 101_666 121_655 ?
F004 Al03 Cs01 54.7 5 121_655 ?
F004 Al03 Cs01 125.264(1) 97_666 121_655 ?
F004 Al03 Cs01 54.736(1) . 121_655 ?
Cs01 Al03 Cs01 70.5 . 121_655 ?
Cs01 Al03 Cs01 109.5 97_666 121_655 ?
Cs01 Al03 Cs01 70.5 73 121_655 ?
Cs01 Al03 Cs01 109.5 169_556 121_655 ?
F004 Al03 Cs01 54.736(1) 105_666 49 ?
F004 Al03 Cs01 125.3 9 49 ?
F004 Al03 Cs01 54.7 101_666 49 ?
F004 Al03 Cs01 125.264(1) 5 49 ?
F004 Al03 Cs01 125.264(1) 97_666 49 ?
F004 Al03 Cs01 54.736(2) . 49 ?
Cs01 Al03 Cs01 109.5 . 49 ?
Cs01 Al03 Cs01 70.5 97_666 49 ?
Cs01 Al03 Cs01 109.5 73 49 ?
Cs01 Al03 Cs01 70.5 169_556 49 ?
Cs01 Al03 Cs01 70.5 121_655 49 ?
Al03 F004 Cs02 180.0 . . ?
Al03 F004 Cs01 99.26(19) . . ?
Cs02 F004 Cs01 80.74(19) . . ?
Al03 F004 Cs01 99.26(19) . 49 ?
Cs02 F004 Cs01 80.74(19) . 49 ?
Cs01 F004 Cs01 161.5(4) . 49 ?
Al03 F004 Cs01 99.26(19) . 169_556 ?
Cs02 F004 Cs01 80.74(19) . 169_556 ?
Cs01 F004 Cs01 88.52(6) . 169_556 ?
Cs01 F004 Cs01 88.52(6) 49 169_556 ?
Al03 F004 Cs01 99.26(19) . 121_655 ?
Cs02 F004 Cs01 80.74(19) . 121_655 ?
Cs01 F004 Cs01 88.52(6) . 121_655 ?
Cs01 F004 Cs01 88.52(6) 49 121_655 ?
Cs01 F004 Cs01 161.5(4) 169_556 121_655 ?

loop_
_geom_bond_atom_site_label_1
_geom_bond_atom_site_label_2
_geom_bond_distance
_geom_bond_site_symmetry_2
_geom_bond_publ_flag
Cs01 F004 3.3470(18) . ?
Cs01 F004 3.3470(18) 5 ?
Cs01 F004 3.3470(18) 9 ?
Cs01 F004 3.3470(18) 77_445 ?
Cs01 F004 3.3470(18) 33_544 ?
Cs01 F004 3.3470(18) 49_454 ?
Cs01 F004 3.3470(18) 177_556 ?
Cs01 F004 3.3470(18) 153_565 ?
Cs01 F004 3.3470(18) 149_565 ?
Cs01 F004 3.3470(18) 125_655 ?
Cs01 F004 3.3470(18) 169_556 ?
Cs01 F004 3.3470(18) 121_655 ?
Cs02 F004 2.874(11) . ?
Cs02 F004 2.874(11) 177_556 ?
Cs02 F004 2.874(11) 81_545 ?
Cs02 F004 2.874(11) 125_655 ?
Cs02 F004 2.874(11) 29_545 ?
Cs02 F004 2.874(11) 97_656 ?
Al03 F004 1.797(11) 105_666 ?
Al03 F004 1.797(11) 9 ?
Al03 F004 1.797(11) 101_666 ?
Al03 F004 1.797(11) 5 ?
Al03 F004 1.797(11) 97_666 ?
Al03 F004 1.797(11) . ?
